data_4316423
loop_
_publ_author_name
'Tyler J. Morin'
'Andrew Merkel'
'Sergey V. Lindeman'
'James R. Gardinier'

_publ_section_title
;
 Breaking the Cycle: Impact of Sterically-Tailored
 Tetra(pyrazolyl)lutidines on the Self-Assembly of Silver(I) Complexes
;
_journal_name_full 'Inorganic Chemistry'
_journal_page_first 7992
_journal_page_last 8002
_journal_paper_doi 10.1021/ic1010538
_journal_volume 49
_journal_year 2010
_chemical_formula_sum 'C27 H33 N9'
_chemical_formula_weight 483.62
_chemical_name_systematic
; 
 ? 
;
_space_group_IT_number 2
_symmetry_cell_setting triclinic
_symmetry_space_group_name_Hall '-P 1'
_symmetry_space_group_name_H-M 'P -1'
_atom_sites_solution_hydrogens difmap
_atom_sites_solution_primary direct
_atom_sites_solution_secondary difmap
_audit_creation_method SHELXL-97
_cell_angle_alpha 88.9340(10)
_cell_angle_beta 83.6710(10)
_cell_angle_gamma 89.6990(10)
_cell_formula_units_Z 2
_cell_length_a 9.5143(2)
_cell_length_b 9.6633(2)
_cell_length_c 14.0229(2)
_cell_measurement_reflns_used 4243
_cell_measurement_temperature 100(2)
_cell_measurement_theta_max 66
_cell_measurement_theta_min 3
_cell_volume 1281.17(4)
_computing_cell_refinement 'SAINT v7.23A (Bruker, 2005)'
_computing_data_collection 'APEX2 v2.0-2 (Bruker, 2005)'
_computing_data_reduction 'SADABS-2004/1 (Bruker, 2005)'
_computing_molecular_graphics 'XP v5.1 (Bruker, 1998)'
_computing_publication_material 'XCIF v6.12 (Bruker, 2001)'
_computing_structure_refinement 'SHELXL-97 v.97-2 (Sheldrick, 1993-1997)'
_computing_structure_solution 'XS/SHELXTL v6.12 (Bruker, 2001)'
_diffrn_ambient_temperature 100(2)
_diffrn_measured_fraction_theta_full 0.987
_diffrn_measured_fraction_theta_max 0.917
_diffrn_measurement_device_type 'Bruker APEX2 CCD detector'
_diffrn_measurement_method '\w scans'
_diffrn_radiation_monochromator graphite
_diffrn_radiation_source 'fine-focus sealed tube'
_diffrn_radiation_type CuK\a
_diffrn_radiation_wavelength 1.54178
_diffrn_reflns_av_R_equivalents 0.0204
_diffrn_reflns_av_sigmaI/netI 0.0230
_diffrn_reflns_limit_h_max 11
_diffrn_reflns_limit_h_min -11
_diffrn_reflns_limit_k_max 11
_diffrn_reflns_limit_k_min -11
_diffrn_reflns_limit_l_max 16
_diffrn_reflns_limit_l_min 0
_diffrn_reflns_number 10663
_diffrn_reflns_theta_full 67.00
_diffrn_reflns_theta_max 67.27
_diffrn_reflns_theta_min 3.17
_exptl_absorpt_coefficient_mu 0.625
_exptl_absorpt_correction_T_max 0.9176
_exptl_absorpt_correction_T_min 0.7410
_exptl_absorpt_correction_type multi-scan
_exptl_crystal_colour colorless
_exptl_crystal_density_diffrn 1.254
_exptl_crystal_density_method 'not measured'
_exptl_crystal_description block
_exptl_crystal_F_000 516
_exptl_crystal_size_max 0.51
_exptl_crystal_size_mid 0.28
_exptl_crystal_size_min 0.14
_refine_diff_density_max 0.165
_refine_diff_density_min -0.159
_refine_diff_density_rms 0.032
_refine_ls_extinction_coef 0.0016(3)
_refine_ls_extinction_expression Fc^*^=kFc[1+0.001xFc^2^\l^3^/sin(2\q)]^-1/4^
_refine_ls_extinction_method SHELXL
_refine_ls_goodness_of_fit_ref 1.045
_refine_ls_hydrogen_treatment refall
_refine_ls_matrix_type full
_refine_ls_number_parameters 471
_refine_ls_number_reflns 4227
_refine_ls_number_restraints 0
_refine_ls_restrained_S_all 1.045
_refine_ls_R_factor_all 0.0425
_refine_ls_R_factor_gt 0.0357
_refine_ls_shift/su_max 0.001
_refine_ls_shift/su_mean 0.000
_refine_ls_structure_factor_coef Fsqd
_refine_ls_weighting_details 'calc w=1/[\s^2^(Fo^2^)+(0.0440P)^2^+0.3399P] where P=(Fo^2^+2Fc^2^)/3'
_refine_ls_weighting_scheme calc
_refine_ls_wR_factor_gt 0.0867
_refine_ls_wR_factor_ref 0.0902
_reflns_number_gt 3665
_reflns_number_total 4227
_reflns_threshold_expression >2sigma(I)
_cod_data_source_file ic1010538_si_002_2.cif
_cod_data_source_block pzstar4lut
_cod_database_code 4316423

loop_
_symmetry_equiv_pos_as_xyz
'x, y, z'
'-x, -y, -z'

loop_
_atom_site_label
_atom_site_type_symbol
_atom_site_fract_x
_atom_site_fract_y
_atom_site_fract_z
_atom_site_U_iso_or_equiv
_atom_site_adp_type
_atom_site_occupancy
_atom_site_symmetry_multiplicity
_atom_site_calc_flag
_atom_site_refinement_flags
_atom_site_disorder_assembly
_atom_site_disorder_group
N1 N 0.25494(11) 0.21188(12) 0.81207(8) 0.0233(3) Uani 1 1 d . . .
N2 N 0.25692(13) 0.22247(12) 1.03774(8) 0.0270(3) Uani 1 1 d . . .
N3 N 0.12857(13) 0.27681(12) 1.02172(9) 0.0297(3) Uani 1 1 d . . .
N4 N 0.47525(12) 0.22485(13) 0.93093(8) 0.0286(3) Uani 1 1 d . . .
N5 N 0.59580(12) 0.14487(14) 0.92204(9) 0.0327(3) Uani 1 1 d . . .
N6 N 0.13519(12) 0.25590(12) 0.57427(8) 0.0251(3) Uani 1 1 d . . .
N7 N 0.22160(13) 0.16674(13) 0.52018(8) 0.0286(3) Uani 1 1 d . . .
N8 N 0.29374(12) 0.39564(12) 0.65385(8) 0.0240(3) Uani 1 1 d . . .
N9 N 0.26059(12) 0.53310(12) 0.64375(8) 0.0255(3) Uani 1 1 d . . .
C1 C 0.26380(14) 0.11368(15) 0.87946(10) 0.0236(3) Uani 1 1 d . . .
C2 C 0.20903(15) -0.01827(16) 0.87338(11) 0.0283(3) Uani 1 1 d . . .
C3 C 0.14446(16) -0.04970(16) 0.79270(11) 0.0319(3) Uani 1 1 d . . .
C4 C 0.13722(16) 0.05027(16) 0.72147(11) 0.0294(3) Uani 1 1 d . . .
C5 C 0.19256(14) 0.17990(15) 0.73486(10) 0.0240(3) Uani 1 1 d . . .
C6 C 0.34484(15) 0.14972(15) 0.96294(10) 0.0256(3) Uani 1 1 d . . .
C7 C 0.17511(15) 0.30100(15) 0.66568(10) 0.0248(3) Uani 1 1 d . . .
C8 C 0.28763(18) 0.24096(15) 1.12910(10) 0.0332(4) Uani 1 1 d . . .
C9 C 0.1744(2) 0.31130(16) 1.17399(11) 0.0405(4) Uani 1 1 d . . .
C10 C 0.07894(18) 0.33178(15) 1.10536(11) 0.0363(4) Uani 1 1 d . . .
C11 C 0.4216(2) 0.1902(2) 1.16377(13) 0.0425(4) Uani 1 1 d . . .
C12 C -0.0601(2) 0.4058(2) 1.11478(15) 0.0494(5) Uani 1 1 d . . .
C13 C 0.50009(17) 0.35644(16) 0.89724(10) 0.0310(3) Uani 1 1 d . . .
C14 C 0.64251(18) 0.36131(18) 0.86691(11) 0.0371(4) Uani 1 1 d . . .
C15 C 0.69735(16) 0.22966(18) 0.88344(10) 0.0347(4) Uani 1 1 d . . .
C16 C 0.3906(2) 0.46687(18) 0.89764(13) 0.0365(4) Uani 1 1 d . . .
C17 C 0.84546(18) 0.1766(2) 0.86292(14) 0.0459(5) Uani 1 1 d . . .
C18 C 0.01515(14) 0.28739(14) 0.53359(10) 0.0240(3) Uani 1 1 d . . .
C19 C 0.02461(16) 0.21507(15) 0.44972(10) 0.0267(3) Uani 1 1 d . . .
C20 C 0.15330(15) 0.14149(14) 0.44478(10) 0.0252(3) Uani 1 1 d . . .
C21 C -0.09616(16) 0.38263(16) 0.57790(11) 0.0281(3) Uani 1 1 d . . .
C22 C 0.21278(18) 0.04084(17) 0.37130(11) 0.0309(3) Uani 1 1 d . . .
C23 C 0.43626(15) 0.37223(15) 0.64179(10) 0.0257(3) Uani 1 1 d . . .
C24 C 0.49692(15) 0.50035(16) 0.62477(10) 0.0281(3) Uani 1 1 d . . .
C25 C 0.38537(15) 0.59615(15) 0.62633(10) 0.0265(3) Uani 1 1 d . . .
C26 C 0.50413(16) 0.23297(16) 0.64678(11) 0.0291(3) Uani 1 1 d . . .
C27 C 0.39314(18) 0.74977(17) 0.61122(12) 0.0332(4) Uani 1 1 d . . .
H2 H 0.2185(17) -0.0863(17) 0.9242(12) 0.035(4) Uiso 1 1 d . . .
H3 H 0.1051(17) -0.1410(17) 0.7848(11) 0.033(4) Uiso 1 1 d . . .
H4 H 0.0965(16) 0.0311(16) 0.6632(12) 0.030(4) Uiso 1 1 d . . .
H6 H 0.3780(15) 0.0635(15) 0.9908(10) 0.019(4) Uiso 1 1 d . . .
H7 H 0.0961(14) 0.3588(14) 0.6944(9) 0.014(3) Uiso 1 1 d . . .
H9 H 0.1645(19) 0.3421(18) 1.2390(13) 0.045(5) Uiso 1 1 d . . .
H11A H 0.507(2) 0.222(2) 1.1224(14) 0.053(5) Uiso 1 1 d . . .
H11B H 0.426(2) 0.086(2) 1.1657(13) 0.051(5) Uiso 1 1 d . . .
H11C H 0.426(2) 0.225(2) 1.2274(15) 0.062(6) Uiso 1 1 d . . .
H12A H -0.046(2) 0.502(2) 1.1016(15) 0.068(6) Uiso 1 1 d . . .
H12B H -0.108(2) 0.397(2) 1.1794(16) 0.058(6) Uiso 1 1 d . . .
H12C H -0.125(2) 0.368(2) 1.0656(17) 0.076(7) Uiso 1 1 d . . .
H14 H 0.6913(18) 0.4401(18) 0.8407(12) 0.039(5) Uiso 1 1 d . . .
H16A H 0.389(5) 0.529(4) 0.950(3) 0.048(14) Uiso 0.55(7) 1 d P A 1
H16B H 0.409(4) 0.528(4) 0.837(3) 0.045(14) Uiso 0.55(7) 1 d P A 1
H16C H 0.293(4) 0.427(3) 0.896(3) 0.032(13) Uiso 0.55(7) 1 d P A 1
H16D H 0.444(5) 0.561(5) 0.901(4) 0.047(17) Uiso 0.45(7) 1 d P A 2
H16E H 0.329(5) 0.462(5) 0.956(4) 0.038(16) Uiso 0.45(7) 1 d P A 2
H16F H 0.344(5) 0.467(5) 0.839(4) 0.040(16) Uiso 0.45(7) 1 d P A 2
H17A H 0.910(2) 0.223(2) 0.8998(15) 0.062(6) Uiso 1 1 d . . .
H17B H 0.880(2) 0.192(2) 0.7974(16) 0.060(6) Uiso 1 1 d . . .
H17C H 0.852(2) 0.072(3) 0.8792(16) 0.077(7) Uiso 1 1 d . . .
H19 H -0.0410(16) 0.2187(15) 0.4044(11) 0.027(4) Uiso 1 1 d . . .
H21A H -0.0559(17) 0.4720(17) 0.5955(11) 0.032(4) Uiso 1 1 d . . .
H21B H -0.1648(18) 0.4028(17) 0.5322(13) 0.039(5) Uiso 1 1 d . . .
H21C H -0.1465(18) 0.3440(17) 0.6360(13) 0.037(5) Uiso 1 1 d . . .
H22A H 0.315(2) 0.0304(18) 0.3700(12) 0.042(5) Uiso 1 1 d . . .
H22B H 0.1705(18) -0.0527(19) 0.3852(12) 0.042(5) Uiso 1 1 d . . .
H22C H 0.1910(17) 0.0695(17) 0.3069(13) 0.039(5) Uiso 1 1 d . . .
H24 H 0.6032(17) 0.5231(16) 0.6125(11) 0.033(4) Uiso 1 1 d . . .
H26A H 0.4532(17) 0.1615(17) 0.6141(11) 0.031(4) Uiso 1 1 d . . .
H26B H 0.6039(19) 0.2382(18) 0.6138(12) 0.042(5) Uiso 1 1 d . . .
H26C H 0.5104(18) 0.2028(17) 0.7140(13) 0.040(5) Uiso 1 1 d . . .
H27A H 0.3779(19) 0.7975(19) 0.6716(14) 0.046(5) Uiso 1 1 d . . .
H27B H 0.3191(18) 0.7830(17) 0.5725(12) 0.038(4) Uiso 1 1 d . . .
H27C H 0.485(2) 0.7760(18) 0.5783(13) 0.045(5) Uiso 1 1 d . . .

loop_
_atom_site_aniso_label
_atom_site_aniso_U_11
_atom_site_aniso_U_22
_atom_site_aniso_U_33
_atom_site_aniso_U_23
_atom_site_aniso_U_13
_atom_site_aniso_U_12
N1 0.0194(6) 0.0286(6) 0.0213(6) 0.0001(5) -0.0003(5) 0.0031(5)
N2 0.0308(7) 0.0284(6) 0.0211(6) 0.0030(5) 0.0003(5) -0.0013(5)
N3 0.0323(7) 0.0277(7) 0.0271(6) 0.0041(5) 0.0043(5) 0.0031(5)
N4 0.0248(6) 0.0389(7) 0.0221(6) 0.0069(5) -0.0039(5) -0.0043(5)
N5 0.0220(6) 0.0501(8) 0.0261(6) 0.0097(6) -0.0047(5) -0.0006(6)
N6 0.0230(6) 0.0302(6) 0.0225(6) -0.0025(5) -0.0042(5) 0.0046(5)
N7 0.0278(6) 0.0332(7) 0.0247(6) -0.0028(5) -0.0016(5) 0.0060(5)
N8 0.0227(6) 0.0277(6) 0.0215(6) 0.0005(5) -0.0031(5) 0.0039(5)
N9 0.0284(6) 0.0280(6) 0.0203(6) 0.0005(5) -0.0043(5) 0.0042(5)
C1 0.0175(7) 0.0304(8) 0.0218(7) 0.0010(6) 0.0015(6) 0.0036(6)
C2 0.0257(8) 0.0298(8) 0.0286(8) 0.0032(6) 0.0003(6) 0.0005(6)
C3 0.0318(8) 0.0293(8) 0.0347(8) -0.0009(7) -0.0032(7) -0.0050(7)
C4 0.0274(8) 0.0348(8) 0.0265(8) -0.0032(6) -0.0047(6) -0.0008(6)
C5 0.0176(7) 0.0321(8) 0.0217(7) -0.0011(6) 0.0003(6) 0.0039(6)
C6 0.0232(7) 0.0305(8) 0.0224(7) 0.0043(6) 0.0000(6) -0.0005(6)
C7 0.0213(7) 0.0309(8) 0.0223(7) -0.0013(6) -0.0027(6) 0.0035(6)
C8 0.0496(10) 0.0274(8) 0.0228(7) 0.0041(6) -0.0047(7) -0.0121(7)
C9 0.0715(13) 0.0259(8) 0.0219(8) -0.0007(6) 0.0047(8) -0.0066(8)
C10 0.0539(10) 0.0234(8) 0.0275(8) 0.0038(6) 0.0130(7) 0.0020(7)
C11 0.0520(11) 0.0506(12) 0.0270(9) 0.0060(8) -0.0137(8) -0.0158(9)
C12 0.0677(13) 0.0341(10) 0.0395(10) 0.0081(8) 0.0231(10) 0.0165(9)
C13 0.0390(9) 0.0349(8) 0.0192(7) -0.0023(6) -0.0023(6) -0.0102(7)
C14 0.0399(9) 0.0440(10) 0.0265(8) -0.0021(7) 0.0022(7) -0.0191(8)
C15 0.0285(8) 0.0549(11) 0.0208(7) 0.0022(7) -0.0037(6) -0.0104(7)
C16 0.0493(11) 0.0313(9) 0.0280(9) -0.0024(7) 0.0007(8) -0.0075(8)
C17 0.0271(9) 0.0782(15) 0.0316(10) 0.0045(9) -0.0006(8) -0.0097(9)
C18 0.0227(7) 0.0245(7) 0.0251(7) 0.0061(6) -0.0056(6) -0.0021(6)
C19 0.0263(7) 0.0296(8) 0.0252(7) 0.0026(6) -0.0080(6) -0.0023(6)
C20 0.0290(7) 0.0255(7) 0.0210(7) 0.0026(6) -0.0029(6) -0.0027(6)
C21 0.0250(8) 0.0321(8) 0.0277(8) 0.0027(7) -0.0058(7) 0.0037(6)
C22 0.0340(9) 0.0310(9) 0.0274(8) -0.0019(7) -0.0017(7) 0.0005(7)
C23 0.0227(7) 0.0357(8) 0.0188(7) -0.0012(6) -0.0026(6) 0.0042(6)
C24 0.0239(7) 0.0382(9) 0.0220(7) 0.0008(6) -0.0014(6) -0.0006(6)
C25 0.0286(8) 0.0332(8) 0.0179(7) 0.0013(6) -0.0033(6) -0.0009(6)
C26 0.0230(8) 0.0358(9) 0.0283(8) -0.0017(7) -0.0013(7) 0.0042(6)
C27 0.0348(9) 0.0346(9) 0.0307(9) 0.0025(7) -0.0060(8) -0.0001(7)

loop_
_atom_type_symbol
_atom_type_description
_atom_type_scat_dispersion_real
_atom_type_scat_dispersion_imag
_atom_type_scat_source
C C 0.0181 0.0091 'International Tables Vol C Tables 4.2.6.8 and 6.1.1.4'
H H 0.0000 0.0000 'International Tables Vol C Tables 4.2.6.8 and 6.1.1.4'
N N 0.0311 0.0180 'International Tables Vol C Tables 4.2.6.8 and 6.1.1.4'

loop_
_geom_angle_atom_site_label_1
_geom_angle_atom_site_label_2
_geom_angle_atom_site_label_3
_geom_angle
_geom_angle_site_symmetry_1
_geom_angle_site_symmetry_3
_geom_angle_publ_flag
C5 N1 C1 117.98(12) . . ?
C8 N2 N3 112.76(12) . . ?
C8 N2 C6 125.88(13) . . ?
N3 N2 C6 121.34(11) . . ?
C10 N3 N2 104.31(13) . . ?
C13 N4 N5 112.14(12) . . ?
C13 N4 C6 132.44(13) . . ?
N5 N4 C6 114.92(12) . . ?
C15 N5 N4 104.79(13) . . ?
C18 N6 N7 112.49(11) . . ?
C18 N6 C7 127.98(12) . . ?
N7 N6 C7 119.48(11) . . ?
C20 N7 N6 104.62(11) . . ?
C23 N8 N9 112.37(12) . . ?
C23 N8 C7 131.37(12) . . ?
N9 N8 C7 115.95(11) . . ?
C25 N9 N8 104.53(11) . . ?
N1 C1 C2 123.08(13) . . ?
N1 C1 C6 116.79(12) . . ?
C2 C1 C6 120.05(13) . . ?
C3 C2 C1 118.16(14) . . ?
C3 C2 H2 121.8(10) . . ?
C1 C2 H2 120.0(10) . . ?
C4 C3 C2 119.30(14) . . ?
C4 C3 H3 119.4(10) . . ?
C2 C3 H3 121.3(10) . . ?
C3 C4 C5 118.32(14) . . ?
C3 C4 H4 121.6(9) . . ?
C5 C4 H4 120.0(9) . . ?
N1 C5 C4 123.14(13) . . ?
N1 C5 C7 114.68(12) . . ?
C4 C5 C7 121.99(13) . . ?
N2 C6 N4 112.15(12) . . ?
N2 C6 C1 112.12(11) . . ?
N4 C6 C1 111.77(11) . . ?
N2 C6 H6 108.2(8) . . ?
N4 C6 H6 103.8(8) . . ?
C1 C6 H6 108.3(8) . . ?
N8 C7 N6 112.11(11) . . ?
N8 C7 C5 114.34(11) . . ?
N6 C7 C5 112.24(12) . . ?
N8 C7 H7 103.6(8) . . ?
N6 C7 H7 106.2(8) . . ?
C5 C7 H7 107.6(8) . . ?
N2 C8 C9 105.55(14) . . ?
N2 C8 C11 122.63(15) . . ?
C9 C8 C11 131.82(15) . . ?
C8 C9 C10 106.42(14) . . ?
C8 C9 H9 126.2(11) . . ?
C10 C9 H9 127.4(11) . . ?
N3 C10 C9 110.96(15) . . ?
N3 C10 C12 119.87(16) . . ?
C9 C10 C12 129.15(16) . . ?
C8 C11 H11A 112.9(11) . . ?
C8 C11 H11B 111.4(11) . . ?
H11A C11 H11B 106.5(15) . . ?
C8 C11 H11C 108.0(12) . . ?
H11A C11 H11C 108.2(16) . . ?
H11B C11 H11C 109.7(16) . . ?
C10 C12 H12A 110.3(13) . . ?
C10 C12 H12B 111.3(12) . . ?
H12A C12 H12B 107.1(17) . . ?
C10 C12 H12C 110.4(12) . . ?
H12A C12 H12C 107.5(18) . . ?
H12B C12 H12C 110.0(18) . . ?
N4 C13 C14 105.43(14) . . ?
N4 C13 C16 124.54(14) . . ?
C14 C13 C16 130.02(15) . . ?
C13 C14 C15 106.94(14) . . ?
C13 C14 H14 125.1(10) . . ?
C15 C14 H14 128.0(11) . . ?
N5 C15 C14 110.70(14) . . ?
N5 C15 C17 119.65(16) . . ?
C14 C15 C17 129.64(16) . . ?
C13 C16 H16A 114(2) . . ?
C13 C16 H16B 110.1(19) . . ?
H16A C16 H16B 105(3) . . ?
C13 C16 H16C 111.7(17) . . ?
H16A C16 H16C 109(3) . . ?
H16B C16 H16C 106(3) . . ?
C13 C16 H16D 106(2) . . ?
H16A C16 H16D 51(3) . . ?
H16B C16 H16D 60(3) . . ?
H16C C16 H16D 142(3) . . ?
C13 C16 H16E 110(2) . . ?
H16A C16 H16E 54(3) . . ?
H16B C16 H16E 140(3) . . ?
H16C C16 H16E 62(3) . . ?
H16D C16 H16E 105(3) . . ?
C13 C16 H16F 112(2) . . ?
H16A C16 H16F 134(3) . . ?
H16B C16 H16F 50(3) . . ?
H16C C16 H16F 58(3) . . ?
H16D C16 H16F 108(3) . . ?
H16E C16 H16F 115(4) . . ?
C15 C17 H17A 112.1(12) . . ?
C15 C17 H17B 110.8(12) . . ?
H17A C17 H17B 106.2(17) . . ?
C15 C17 H17C 111.6(13) . . ?
H17A C17 H17C 106.7(17) . . ?
H17B C17 H17C 109.2(18) . . ?
N6 C18 C19 105.59(12) . . ?
N6 C18 C21 123.15(13) . . ?
C19 C18 C21 131.26(13) . . ?
C18 C19 C20 106.24(13) . . ?
C18 C19 H19 125.6(9) . . ?
C20 C19 H19 128.1(9) . . ?
N7 C20 C19 111.05(12) . . ?
N7 C20 C22 120.06(13) . . ?
C19 C20 C22 128.83(13) . . ?
C18 C21 H21A 111.9(9) . . ?
C18 C21 H21B 109.6(10) . . ?
H21A C21 H21B 107.8(14) . . ?
C18 C21 H21C 112.5(10) . . ?
H21A C21 H21C 106.6(13) . . ?
H21B C21 H21C 108.3(14) . . ?
C20 C22 H22A 112.3(10) . . ?
C20 C22 H22B 110.5(10) . . ?
H22A C22 H22B 107.1(14) . . ?
C20 C22 H22C 110.9(10) . . ?
H22A C22 H22C 108.7(14) . . ?
H22B C22 H22C 107.3(14) . . ?
N8 C23 C24 105.50(12) . . ?
N8 C23 C26 124.66(13) . . ?
C24 C23 C26 129.84(13) . . ?
C23 C24 C25 106.56(13) . . ?
C23 C24 H24 127.4(9) . . ?
C25 C24 H24 126.0(9) . . ?
N9 C25 C24 111.03(13) . . ?
N9 C25 C27 120.55(13) . . ?
C24 C25 C27 128.42(14) . . ?
C23 C26 H26A 112.2(9) . . ?
C23 C26 H26B 109.0(10) . . ?
H26A C26 H26B 107.7(13) . . ?
C23 C26 H26C 111.4(10) . . ?
H26A C26 H26C 109.1(13) . . ?
H26B C26 H26C 107.3(14) . . ?
C25 C27 H27A 111.3(11) . . ?
C25 C27 H27B 111.0(10) . . ?
H27A C27 H27B 106.3(14) . . ?
C25 C27 H27C 110.3(10) . . ?
H27A C27 H27C 109.1(15) . . ?
H27B C27 H27C 108.6(14) . . ?

loop_
_geom_bond_atom_site_label_1
_geom_bond_atom_site_label_2
_geom_bond_distance
_geom_bond_site_symmetry_2
_geom_bond_publ_flag
N1 C5 1.3327(18) . ?
N1 C1 1.3356(18) . ?
N2 C8 1.3603(19) . ?
N2 N3 1.3664(17) . ?
N2 C6 1.4566(18) . ?
N3 C10 1.3338(19) . ?
N4 C13 1.3609(19) . ?
N4 N5 1.3752(17) . ?
N4 C6 1.4638(18) . ?
N5 C15 1.332(2) . ?
N6 C18 1.3623(17) . ?
N6 N7 1.3686(16) . ?
N6 C7 1.4516(17) . ?
N7 C20 1.3275(18) . ?
N8 C23 1.3661(18) . ?
N8 N9 1.3720(16) . ?
N8 C7 1.4497(18) . ?
N9 C25 1.3336(19) . ?
C1 C2 1.388(2) . ?
C1 C6 1.518(2) . ?
C2 C3 1.385(2) . ?
C2 H2 0.972(17) . ?
C3 C4 1.384(2) . ?
C3 H3 0.973(17) . ?
C4 C5 1.385(2) . ?
C4 H4 0.963(16) . ?
C5 C7 1.5263(19) . ?
C6 H6 0.979(14) . ?
C7 H7 0.988(13) . ?
C8 C9 1.370(2) . ?
C8 C11 1.491(2) . ?
C9 C10 1.405(3) . ?
C9 H9 0.959(18) . ?
C10 C12 1.495(3) . ?
C11 H11A 0.99(2) . ?
C11 H11B 1.01(2) . ?
C11 H11C 0.97(2) . ?
C12 H12A 0.95(2) . ?
C12 H12B 0.97(2) . ?
C12 H12C 1.04(2) . ?
C13 C14 1.376(2) . ?
C13 C16 1.487(2) . ?
C14 C15 1.398(2) . ?
C14 H14 0.942(18) . ?
C15 C17 1.497(2) . ?
C16 H16A 0.96(4) . ?
C16 H16B 1.02(4) . ?
C16 H16C 1.00(4) . ?
C16 H16D 1.05(5) . ?
C16 H16E 0.95(5) . ?
C16 H16F 0.98(5) . ?
C17 H17A 0.96(2) . ?
C17 H17B 0.95(2) . ?
C17 H17C 1.03(2) . ?
C18 C19 1.373(2) . ?
C18 C21 1.490(2) . ?
C19 C20 1.408(2) . ?
C19 H19 0.939(16) . ?
C20 C22 1.494(2) . ?
C21 H21A 0.993(17) . ?
C21 H21B 0.980(18) . ?
C21 H21C 0.968(18) . ?
C22 H22A 0.978(18) . ?
C22 H22B 0.999(18) . ?
C22 H22C 0.983(18) . ?
C23 C24 1.374(2) . ?
C23 C26 1.493(2) . ?
C24 C25 1.403(2) . ?
C24 H24 1.031(16) . ?
C25 C27 1.497(2) . ?
C26 H26A 0.993(17) . ?
C26 H26B 1.010(18) . ?
C26 H26C 0.989(18) . ?
C27 H27A 0.968(19) . ?
C27 H27B 0.985(17) . ?
C27 H27C 0.978(19) . ?

loop_
_geom_torsion_atom_site_label_1
_geom_torsion_atom_site_label_2
_geom_torsion_atom_site_label_3
_geom_torsion_atom_site_label_4
_geom_torsion
_geom_torsion_site_symmetry_1
_geom_torsion_site_symmetry_2
_geom_torsion_site_symmetry_3
_geom_torsion_site_symmetry_4
_geom_torsion_publ_flag
C8 N2 N3 C10 0.61(16) . . . . ?
C6 N2 N3 C10 178.81(12) . . . . ?
C13 N4 N5 C15 0.95(16) . . . . ?
C6 N4 N5 C15 173.89(12) . . . . ?
C18 N6 N7 C20 -0.50(15) . . . . ?
C7 N6 N7 C20 177.30(12) . . . . ?
C23 N8 N9 C25 -0.80(14) . . . . ?
C7 N8 N9 C25 -175.07(11) . . . . ?
C5 N1 C1 C2 -1.20(19) . . . . ?
C5 N1 C1 C6 175.61(11) . . . . ?
N1 C1 C2 C3 1.2(2) . . . . ?
C6 C1 C2 C3 -175.56(13) . . . . ?
C1 C2 C3 C4 0.2(2) . . . . ?
C2 C3 C4 C5 -1.4(2) . . . . ?
C1 N1 C5 C4 -0.13(19) . . . . ?
C1 N1 C5 C7 174.85(11) . . . . ?
C3 C4 C5 N1 1.4(2) . . . . ?
C3 C4 C5 C7 -173.18(13) . . . . ?
C8 N2 C6 N4 -68.98(17) . . . . ?
N3 N2 C6 N4 113.07(14) . . . . ?
C8 N2 C6 C1 164.31(13) . . . . ?
N3 N2 C6 C1 -13.64(18) . . . . ?
C13 N4 C6 N2 -54.35(19) . . . . ?
N5 N4 C6 N2 134.54(12) . . . . ?
C13 N4 C6 C1 72.55(19) . . . . ?
N5 N4 C6 C1 -98.57(14) . . . . ?
N1 C1 C6 N2 84.45(15) . . . . ?
C2 C1 C6 N2 -98.64(15) . . . . ?
N1 C1 C6 N4 -42.47(16) . . . . ?
C2 C1 C6 N4 134.45(13) . . . . ?
C23 N8 C7 N6 -85.29(17) . . . . ?
N9 N8 C7 N6 87.64(13) . . . . ?
C23 N8 C7 C5 43.92(19) . . . . ?
N9 N8 C7 C5 -143.14(12) . . . . ?
C18 N6 C7 N8 -111.26(15) . . . . ?
N7 N6 C7 N8 71.32(16) . . . . ?
C18 N6 C7 C5 118.43(15) . . . . ?
N7 N6 C7 C5 -58.98(16) . . . . ?
N1 C5 C7 N8 38.52(16) . . . . ?
C4 C5 C7 N8 -146.44(13) . . . . ?
N1 C5 C7 N6 167.67(11) . . . . ?
C4 C5 C7 N6 -17.29(18) . . . . ?
N3 N2 C8 C9 -0.42(16) . . . . ?
C6 N2 C8 C9 -178.52(13) . . . . ?
N3 N2 C8 C11 179.80(14) . . . . ?
C6 N2 C8 C11 1.7(2) . . . . ?
N2 C8 C9 C10 0.06(16) . . . . ?
C11 C8 C9 C10 179.81(16) . . . . ?
N2 N3 C10 C9 -0.55(16) . . . . ?
N2 N3 C10 C12 178.13(14) . . . . ?
C8 C9 C10 N3 0.32(18) . . . . ?
C8 C9 C10 C12 -178.20(17) . . . . ?
N5 N4 C13 C14 -0.88(16) . . . . ?
C6 N4 C13 C14 -172.18(14) . . . . ?
N5 N4 C13 C16 -179.72(14) . . . . ?
C6 N4 C13 C16 9.0(2) . . . . ?
N4 C13 C14 C15 0.45(17) . . . . ?
C16 C13 C14 C15 179.20(15) . . . . ?
N4 N5 C15 C14 -0.64(16) . . . . ?
N4 N5 C15 C17 -179.78(14) . . . . ?
C13 C14 C15 N5 0.13(18) . . . . ?
C13 C14 C15 C17 179.16(16) . . . . ?
N7 N6 C18 C19 0.13(16) . . . . ?
C7 N6 C18 C19 -177.43(13) . . . . ?
N7 N6 C18 C21 -179.79(13) . . . . ?
C7 N6 C18 C21 2.6(2) . . . . ?
N6 C18 C19 C20 0.27(15) . . . . ?
C21 C18 C19 C20 -179.82(14) . . . . ?
N6 N7 C20 C19 0.66(16) . . . . ?
N6 N7 C20 C22 -176.73(12) . . . . ?
C18 C19 C20 N7 -0.61(17) . . . . ?
C18 C19 C20 C22 176.50(14) . . . . ?
N9 N8 C23 C24 0.97(15) . . . . ?
C7 N8 C23 C24 174.10(13) . . . . ?
N9 N8 C23 C26 -178.85(12) . . . . ?
C7 N8 C23 C26 -5.7(2) . . . . ?
N8 C23 C24 C25 -0.72(15) . . . . ?
C26 C23 C24 C25 179.08(14) . . . . ?
N8 N9 C25 C24 0.31(15) . . . . ?
N8 N9 C25 C27 -179.83(12) . . . . ?
C23 C24 C25 N9 0.26(16) . . . . ?
C23 C24 C25 C27 -179.58(14) . . . . ?
